data_4028432
loop_
_publ_author_name
'Yasuhiro Kubota'
'Yousuke Ozaki'
'Kazumasa Funabiki'
'Masaki Matsui'

_publ_section_title
;
 Synthesis and Fluorescence Properties of Pyrimidine Mono- and Bisboron
 Complexes
;
_journal_name_full 'Journal of Organic Chemistry'
_journal_page_first 7058
_journal_page_last 7067
_journal_paper_doi 10.1021/jo400879g
_journal_volume 78
_journal_year 2013
_chemical_formula_moiety 'C20 H14 B2 F4 N2 O2'
_chemical_formula_sum 'C20 H14 B2 F4 N2 O2'
_chemical_formula_weight 411.95
_chemical_name_systematic
; 
 ? 
;
_space_group_IT_number 13
_symmetry_cell_setting monoclinic
_symmetry_space_group_name_Hall '-P 2yac'
_symmetry_space_group_name_H-M 'P 1 2/n 1'
_atom_sites_solution_hydrogens geom
_atom_sites_solution_primary direct
_atom_sites_solution_secondary difmap
_audit_creation_method SHELXL-97
_cell_angle_alpha 90.00
_cell_angle_beta 94.824(13)
_cell_angle_gamma 90.00
_cell_formula_units_Z 2
_cell_length_a 7.175(7)
_cell_length_b 7.220(7)
_cell_length_c 17.702(17)
_cell_measurement_temperature 293(2)
_cell_volume 913.8(15)
_computing_structure_refinement 'SHELXL-97 (Sheldrick, 1997)'
_computing_structure_solution 'SHELXS-97 (Sheldrick, 1990)'
_diffrn_ambient_temperature 293(2)
_diffrn_measured_fraction_theta_full 0.975
_diffrn_measured_fraction_theta_max 0.975
_diffrn_radiation_monochromator graphite
_diffrn_radiation_source 'fine-focus sealed tube'
_diffrn_radiation_type MoK\a
_diffrn_radiation_wavelength 0.71075
_diffrn_reflns_av_R_equivalents 0.0369
_diffrn_reflns_av_sigmaI/netI 0.0286
_diffrn_reflns_limit_h_max 9
_diffrn_reflns_limit_h_min -9
_diffrn_reflns_limit_k_max 9
_diffrn_reflns_limit_k_min -9
_diffrn_reflns_limit_l_max 22
_diffrn_reflns_limit_l_min -22
_diffrn_reflns_number 8922
_diffrn_reflns_theta_full 27.48
_diffrn_reflns_theta_max 27.48
_diffrn_reflns_theta_min 2.82
_exptl_absorpt_coefficient_mu 0.123
_exptl_absorpt_correction_T_max 0.9758
_exptl_absorpt_correction_T_min 0.9758
_exptl_absorpt_correction_type integration
_exptl_crystal_colour orange
_exptl_crystal_density_diffrn 1.497
_exptl_crystal_description needle
_exptl_crystal_F_000 420
_exptl_crystal_size_max 0.20
_exptl_crystal_size_mid 0.20
_exptl_crystal_size_min 0.20
_refine_diff_density_max 0.161
_refine_diff_density_min -0.153
_refine_diff_density_rms 0.036
_refine_ls_extinction_method none
_refine_ls_goodness_of_fit_ref 1.044
_refine_ls_hydrogen_treatment constr
_refine_ls_matrix_type full
_refine_ls_number_parameters 137
_refine_ls_number_reflns 2048
_refine_ls_number_restraints 0
_refine_ls_restrained_S_all 1.044
_refine_ls_R_factor_all 0.0774
_refine_ls_R_factor_gt 0.0513
_refine_ls_shift/su_max 0.000
_refine_ls_shift/su_mean 0.000
_refine_ls_structure_factor_coef Fsqd
_refine_ls_weighting_details 'calc w=1/[\s^2^(Fo^2^)+(0.0603P)^2^+0.0872P] where P=(Fo^2^+2Fc^2^)/3'
_refine_ls_weighting_scheme calc
_refine_ls_wR_factor_gt 0.1155
_refine_ls_wR_factor_ref 0.1294
_reflns_number_gt 1441
_reflns_number_total 2048
_reflns_threshold_expression >2sigma(I)
_cod_data_source_file jo400879g_si_004.cif
_cod_data_source_block crystalclear
_cod_original_sg_symbol_H-M 'P 2/n'
_cod_database_code 4028432

loop_
_symmetry_equiv_pos_as_xyz
'x, y, z'
'-x+1/2, y, -z+1/2'
'-x, -y, -z'
'x-1/2, -y, z-1/2'

loop_
_atom_site_label
_atom_site_type_symbol
_atom_site_fract_x
_atom_site_fract_y
_atom_site_fract_z
_atom_site_U_iso_or_equiv
_atom_site_adp_type
_atom_site_occupancy
_atom_site_symmetry_multiplicity
_atom_site_calc_flag
_atom_site_refinement_flags
B1 B 0.9551(3) 0.6068(3) 0.16283(16) 0.0612(6) Uani 1 1 d .
O1 O 0.78628(17) 0.49876(16) 0.15073(8) 0.0620(4) Uani 1 1 d .
C1 C 0.7865(2) 0.3152(2) 0.14985(9) 0.0386(4) Uani 1 1 d .
C2 C 0.9376(2) 0.2151(2) 0.17786(9) 0.0381(4) Uani 1 1 d .
H2 H 0.9341 0.0868 0.1734 0.046 Uiso 1 1 calc R
C3 C 1.1000(2) 0.2995(2) 0.21355(8) 0.0340(3) Uani 1 1 d .
N1 N 1.10792(18) 0.48980(18) 0.21265(8) 0.0429(4) Uani 1 1 d .
C4 C 1.2500 0.2048(3) 0.2500 0.0354(5) Uani 1 2 d S
H4 H 1.2500 0.0759 0.2500 0.042 Uiso 1 2 calc SR
C5 C 1.2500 0.5747(3) 0.2500 0.0515(6) Uani 1 2 d S
H5 H 1.2500 0.7035 0.2500 0.062 Uiso 1 2 calc SR
C6 C 0.6088(2) 0.2312(2) 0.11818(8) 0.0391(4) Uani 1 1 d .
C7 C 0.4724(2) 0.3423(3) 0.07983(10) 0.0504(5) Uani 1 1 d .
H7 H 0.4923 0.4690 0.0756 0.060 Uiso 1 1 calc R
C8 C 0.3069(3) 0.2642(3) 0.04804(10) 0.0613(6) Uani 1 1 d .
H8 H 0.2171 0.3386 0.0221 0.074 Uiso 1 1 calc R
C9 C 0.2758(2) 0.0779(3) 0.05482(10) 0.0614(6) Uani 1 1 d .
H9 H 0.1650 0.0261 0.0334 0.074 Uiso 1 1 calc R
C10 C 0.4082(3) -0.0330(3) 0.09335(11) 0.0584(5) Uani 1 1 d .
H10 H 0.3864 -0.1593 0.0980 0.070 Uiso 1 1 calc R
C11 C 0.5737(2) 0.0432(2) 0.12508(10) 0.0470(4) Uani 1 1 d .
H11 H 0.6622 -0.0323 0.1512 0.056 Uiso 1 1 calc R
F1 F 1.0295(2) 0.6448(2) 0.09596(8) 0.0979(5) Uani 1 1 d .
F2 F 0.92477(18) 0.76506(16) 0.20168(9) 0.1000(6) Uani 1 1 d .

loop_
_atom_site_aniso_label
_atom_site_aniso_U_11
_atom_site_aniso_U_22
_atom_site_aniso_U_33
_atom_site_aniso_U_23
_atom_site_aniso_U_13
_atom_site_aniso_U_12
B1 0.0505(13) 0.0353(11) 0.0919(17) 0.0126(11) -0.0295(12) 0.0002(9)
O1 0.0458(7) 0.0363(7) 0.0981(10) 0.0029(6) -0.0287(7) 0.0041(5)
C1 0.0352(8) 0.0371(9) 0.0423(8) 0.0006(7) -0.0035(7) 0.0004(6)
C2 0.0306(8) 0.0313(8) 0.0507(9) -0.0005(7) -0.0061(7) -0.0006(6)
C3 0.0321(8) 0.0307(8) 0.0386(8) 0.0000(6) -0.0010(6) 0.0001(6)
N1 0.0392(8) 0.0299(8) 0.0567(8) 0.0006(6) -0.0128(6) 0.0003(5)
C4 0.0300(11) 0.0294(10) 0.0454(12) 0.000 -0.0040(9) 0.000
C5 0.0491(14) 0.0265(11) 0.0745(16) 0.000 -0.0203(12) 0.000
C6 0.0303(8) 0.0492(10) 0.0370(8) -0.0022(7) -0.0025(6) 0.0017(7)
C7 0.0402(9) 0.0632(12) 0.0465(9) 0.0062(8) -0.0044(8) 0.0053(8)
C8 0.0377(10) 0.0962(17) 0.0476(10) 0.0033(10) -0.0114(8) 0.0090(10)
C9 0.0335(9) 0.0928(16) 0.0563(11) -0.0187(11) -0.0051(8) -0.0097(10)
C10 0.0420(10) 0.0617(12) 0.0711(12) -0.0155(10) 0.0022(9) -0.0104(9)
C11 0.0345(8) 0.0474(10) 0.0578(10) -0.0071(8) -0.0038(7) 0.0000(7)
F1 0.0778(9) 0.1078(11) 0.1013(10) 0.0564(9) -0.0318(8) -0.0181(8)
F2 0.0758(9) 0.0395(7) 0.1738(15) -0.0155(8) -0.0545(9) 0.0168(6)

loop_
_atom_type_symbol
_atom_type_description
_atom_type_scat_dispersion_real
_atom_type_scat_dispersion_imag
_atom_type_scat_source
C C 0.0033 0.0016 'International Tables Vol C Tables 4.2.6.8 and 6.1.1.4'
H H 0.0000 0.0000 'International Tables Vol C Tables 4.2.6.8 and 6.1.1.4'
B B 0.0013 0.0007 'International Tables Vol C Tables 4.2.6.8 and 6.1.1.4'
N N 0.0061 0.0033 'International Tables Vol C Tables 4.2.6.8 and 6.1.1.4'
O O 0.0106 0.0060 'International Tables Vol C Tables 4.2.6.8 and 6.1.1.4'
F F 0.0171 0.0103 'International Tables Vol C Tables 4.2.6.8 and 6.1.1.4'

loop_
_geom_angle_atom_site_label_1
_geom_angle_atom_site_label_2
_geom_angle_atom_site_label_3
_geom_angle
_geom_angle_site_symmetry_1
F2 B1 F1 111.10(19) .
F2 B1 O1 111.2(2) .
F1 B1 O1 111.37(19) .
F2 B1 N1 107.32(17) .
F1 B1 N1 106.58(18) .
O1 B1 N1 109.06(16) .
C1 O1 B1 122.76(15) .
O1 C1 C2 121.88(14) .
O1 C1 C6 114.37(13) .
C2 C1 C6 123.72(16) .
C1 C2 C3 122.31(16) .
N1 C3 C4 117.80(14) .
N1 C3 C2 117.27(13) .
C4 C3 C2 124.92(16) .
C5 N1 C3 119.31(15) .
C5 N1 B1 119.94(16) .
C3 N1 B1 120.63(13) .
C3 C4 C3 120.9(2) 2_755
N1 C5 N1 124.6(2) 2_755
C11 C6 C7 118.63(16) .
C11 C6 C1 121.66(14) .
C7 C6 C1 119.71(16) .
C8 C7 C6 120.27(19) .
C9 C8 C7 120.18(18) .
C8 C9 C10 120.18(18) .
C9 C10 C11 120.1(2) .
C10 C11 C6 120.59(17) .

loop_
_geom_bond_atom_site_label_1
_geom_bond_atom_site_label_2
_geom_bond_distance
_geom_bond_site_symmetry_2
B1 F2 1.360(3) .
B1 F1 1.367(3) .
B1 O1 1.441(3) .
B1 N1 1.591(2) .
O1 C1 1.325(2) .
C1 C2 1.362(2) .
C1 C6 1.479(2) .
C2 C3 1.415(2) .
C3 N1 1.375(2) .
C3 C4 1.388(2) .
N1 C5 1.3185(18) .
C4 C3 1.388(2) 2_755
C5 N1 1.3184(18) 2_755
C6 C11 1.388(3) .
C6 C7 1.397(2) .
C7 C8 1.390(3) .
C8 C9 1.371(3) .
C9 C10 1.378(3) .
C10 C11 1.384(3) .

loop_
_geom_torsion_atom_site_label_1
_geom_torsion_atom_site_label_2
_geom_torsion_atom_site_label_3
_geom_torsion_atom_site_label_4
_geom_torsion
_geom_torsion_site_symmetry_4
F2 B1 O1 C1 -146.05(17) .
F1 B1 O1 C1 89.4(2) .
N1 B1 O1 C1 -27.9(3) .
B1 O1 C1 C2 16.1(3) .
B1 O1 C1 C6 -165.54(18) .
O1 C1 C2 C3 3.7(3) .
C6 C1 C2 C3 -174.57(15) .
C1 C2 C3 N1 -6.2(2) .
C1 C2 C3 C4 173.02(13) .
C4 C3 N1 C5 -4.3(2) .
C2 C3 N1 C5 175.01(12) .
C4 C3 N1 B1 171.75(15) .
C2 C3 N1 B1 -9.0(2) .
F2 B1 N1 C5 -39.0(2) .
F1 B1 N1 C5 80.07(19) .
O1 B1 N1 C5 -159.59(15) .
F2 B1 N1 C3 145.00(17) .
F1 B1 N1 C3 -95.90(19) .
O1 B1 N1 C3 24.4(3) .
N1 C3 C4 C3 2.10(10) 2_755
C2 C3 C4 C3 -177.10(17) 2_755
C3 N1 C5 N1 2.21(10) 2_755
B1 N1 C5 N1 -173.82(18) 2_755
O1 C1 C6 C11 -168.58(15) .
C2 C1 C6 C11 9.8(2) .
O1 C1 C6 C7 11.8(2) .
C2 C1 C6 C7 -169.79(16) .
C11 C6 C7 C8 -1.3(2) .
C1 C6 C7 C8 178.26(15) .
C6 C7 C8 C9 0.7(3) .
C7 C8 C9 C10 0.1(3) .
C8 C9 C10 C11 -0.3(3) .
C9 C10 C11 C6 -0.4(3) .
C7 C6 C11 C10 1.2(3) .
C1 C6 C11 C10 -178.41(16) .
